data_7243723
loop_
_publ_author_name
'Liu, Ying-Hsuan'
'Dadvand, Afshin'
'Titi, Hatem M.'
'Hamzehpoor, Ehsan'
'Perepichka, Dmitrii F.'

_publ_section_title
;
 Halogen bonding vs. \p-stacking interactions in new
 bis(acenaphthylene)dione semiconductors
;
_journal_issue 47
_journal_name_full CrystEngComm
_journal_page_first 8255
_journal_page_last 8259
_journal_paper_doi 10.1039/D1CE01047F
_journal_volume 23
_journal_year 2021
_chemical_formula_sum 'C24 H8 Cl4 O2'
_chemical_formula_weight 470.10
_space_group_crystal_system triclinic
_space_group_IT_number 2
_space_group_name_Hall '-P 1'
_space_group_name_H-M_alt 'P -1'
_atom_sites_solution_hydrogens geom
_atom_sites_solution_primary iterative
_atom_sites_solution_secondary difmap
_audit_creation_method SHELXL-2017/1
_audit_update_record
;
2021-06-01 deposited with the CCDC.	2021-09-28 downloaded from the CCDC.
;
_cell_angle_alpha 88.717(5)
_cell_angle_beta 89.773(6)
_cell_angle_gamma 78.865(6)
_cell_formula_units_Z 1
_cell_length_a 3.8349(4)
_cell_length_b 8.8365(7)
_cell_length_c 13.2606(9)
_cell_measurement_reflns_used 1613
_cell_measurement_temperature 298(2)
_cell_measurement_theta_max 72.447
_cell_measurement_theta_min 3.334
_cell_volume 440.79(7)
_computing_cell_refinement 'Bruker SAINT'
_computing_data_collection 'Bruker APEX3'
_computing_data_reduction 'Bruker SAINT'
_computing_structure_refinement 'SHELXL-2017/1 (Sheldrick, 2017)'
_computing_structure_solution 'SHELXT 2014/5 (Sheldrick, 2014)'
_diffrn_ambient_temperature 298(2)
_diffrn_measured_fraction_theta_full 0.993
_diffrn_measured_fraction_theta_max 0.993
_diffrn_measurement_device_type 'Bruker AXS D8'
_diffrn_measurement_method '\f and \w scans'
_diffrn_radiation_type CuK\a
_diffrn_radiation_wavelength 1.54184
_diffrn_reflns_av_R_equivalents 0.0443
_diffrn_reflns_av_unetI/netI 0.0255
_diffrn_reflns_Laue_measured_fraction_full 0.993
_diffrn_reflns_Laue_measured_fraction_max 0.993
_diffrn_reflns_limit_h_max 4
_diffrn_reflns_limit_h_min -4
_diffrn_reflns_limit_k_max 10
_diffrn_reflns_limit_k_min -10
_diffrn_reflns_limit_l_max 16
_diffrn_reflns_limit_l_min -16
_diffrn_reflns_number 12693
_diffrn_reflns_point_group_measured_fraction_full 0.993
_diffrn_reflns_point_group_measured_fraction_max 0.993
_diffrn_reflns_theta_full 67.684
_diffrn_reflns_theta_max 72.447
_diffrn_reflns_theta_min 3.334
_exptl_absorpt_coefficient_mu 6.291
_exptl_absorpt_correction_T_max 0.7536
_exptl_absorpt_correction_T_min 0.4965
_exptl_absorpt_correction_type multi-scan
_exptl_absorpt_process_details
;
 SADABS 2016/2: Krause, L., Herbst-Irmer, R., Sheldrick G.M. & Stalke D.,
 J. Appl. Cryst. 48 (2015) 3-10
;
_exptl_crystal_colour red
_exptl_crystal_density_diffrn 1.771
_exptl_crystal_density_method 'not measured'
_exptl_crystal_description needle
_exptl_crystal_F_000 236
_exptl_crystal_size_max 0.400
_exptl_crystal_size_mid 0.050
_exptl_crystal_size_min 0.030
_exptl_transmission_factor_max 0.7536
_exptl_transmission_factor_min 0.4965
_refine_diff_density_max 0.314
_refine_diff_density_min -0.310
_refine_diff_density_rms 0.052
_refine_ls_extinction_method none
_refine_ls_goodness_of_fit_ref 1.021
_refine_ls_hydrogen_treatment constr
_refine_ls_matrix_type full
_refine_ls_number_parameters 136
_refine_ls_number_reflns 1722
_refine_ls_number_restraints 0
_refine_ls_restrained_S_all 1.021
_refine_ls_R_factor_all 0.0350
_refine_ls_R_factor_gt 0.0331
_refine_ls_shift/su_max 0.000
_refine_ls_shift/su_mean 0.000
_refine_ls_structure_factor_coef Fsqd
_refine_ls_weighting_details 'w=1/[\s^2^(Fo^2^)+(0.0692P)^2^+0.1386P] where P=(Fo^2^+2Fc^2^)/3'
_refine_ls_weighting_scheme calc
_refine_ls_wR_factor_gt 0.0975
_refine_ls_wR_factor_ref 0.1011
_reflns_Friedel_coverage 0.000
_reflns_number_gt 1613
_reflns_number_total 1722
_reflns_threshold_expression 'I > 2\s(I)'
_cod_data_source_file d1ce01047f2.cif
_cod_data_source_block s1
_cod_depositor_comments 'Adding full bibliography for 7243723--7243725.cif.'
_cod_database_code 7243723
_shelx_shelxl_version_number 2017/1
_shelx_space_group_comment
;
The symmetry employed for this shelxl refinement is uniquely defined
by the following loop, which should always be used as a source of
symmetry information in preference to the above space-group names.
They are only intended as comments.
;
_shelx_estimated_absorpt_t_min 0.188
_shelx_estimated_absorpt_t_max 0.834

loop_
_space_group_symop_operation_xyz
'x, y, z'
'-x, -y, -z'

loop_
_atom_site_label
_atom_site_type_symbol
_atom_site_fract_x
_atom_site_fract_y
_atom_site_fract_z
_atom_site_U_iso_or_equiv
_atom_site_adp_type
_atom_site_occupancy
_atom_site_site_symmetry_order
_atom_site_calc_flag
_atom_site_refinement_flags_posn
_atom_site_refinement_flags_adp
_atom_site_refinement_flags_occupancy
_atom_site_disorder_assembly
_atom_site_disorder_group
C1 C 0.9265(4) 0.48541(17) 0.04576(11) 0.0244(3) Uani 1 1 d . . . . .
C2 C 0.7175(4) 0.61071(18) 0.11240(12) 0.0299(4) Uani 1 1 d . . . . .
C3 C 0.6145(4) 0.53376(18) 0.20381(12) 0.0269(3) Uani 1 1 d . . . . .
C4 C 0.7400(4) 0.37472(17) 0.19588(11) 0.0242(3) Uani 1 1 d . . . . .
C5 C 0.9268(4) 0.33870(17) 0.10277(11) 0.0245(3) Uani 1 1 d . . . . .
C6 C 1.0582(5) 0.18421(19) 0.08766(13) 0.0338(4) Uani 1 1 d . . . . .
H6 H 1.180259 0.153148 0.028609 0.041 Uiso 1 1 calc R U . . .
C7 C 1.0079(5) 0.07397(19) 0.16118(14) 0.0352(4) Uani 1 1 d . . . . .
H7 H 1.099430 -0.029354 0.149069 0.042 Uiso 1 1 calc R U . . .
C8 C 0.8308(4) 0.11057(19) 0.24999(12) 0.0307(4) Uani 1 1 d . . . . .
C9 C 0.6846(4) 0.26745(18) 0.27182(11) 0.0265(3) Uani 1 1 d . . . . .
C10 C 0.4907(4) 0.3347(2) 0.35760(12) 0.0297(3) Uani 1 1 d . . . . .
C11 C 0.3709(4) 0.4917(2) 0.36418(12) 0.0332(4) Uani 1 1 d . . . . .
H11 H 0.246851 0.530489 0.421386 0.040 Uiso 1 1 calc R U . . .
C12 C 0.4310(4) 0.5940(2) 0.28713(13) 0.0325(4) Uani 1 1 d . . . . .
H12 H 0.349015 0.699683 0.292269 0.039 Uiso 1 1 calc R U . . .
Cl1 Cl 0.38834(13) 0.22513(5) 0.45934(3) 0.04481(19) Uani 1 1 d . . . . .
Cl2 Cl 0.79668(13) -0.04139(5) 0.33117(4) 0.0496(2) Uani 1 1 d . . . . .
O1 O 0.6396(5) 0.74782(15) 0.09571(11) 0.0568(4) Uani 1 1 d . . . . .

loop_
_atom_site_aniso_label
_atom_site_aniso_U_11
_atom_site_aniso_U_22
_atom_site_aniso_U_33
_atom_site_aniso_U_23
_atom_site_aniso_U_13
_atom_site_aniso_U_12
C1 0.0251(7) 0.0222(7) 0.0262(8) 0.0006(6) 0.0033(5) -0.0052(5)
C2 0.0356(8) 0.0242(8) 0.0293(8) 0.0007(6) 0.0070(6) -0.0048(6)
C3 0.0279(7) 0.0249(8) 0.0278(8) 0.0009(6) 0.0045(6) -0.0053(6)
C4 0.0235(7) 0.0242(7) 0.0253(7) 0.0013(6) 0.0029(5) -0.0058(5)
C5 0.0264(7) 0.0244(8) 0.0232(7) 0.0013(5) 0.0053(5) -0.0068(5)
C6 0.0423(9) 0.0260(8) 0.0321(8) -0.0001(6) 0.0110(7) -0.0044(7)
C7 0.0446(9) 0.0217(8) 0.0383(9) 0.0018(7) 0.0111(7) -0.0042(6)
C8 0.0333(8) 0.0272(8) 0.0322(8) 0.0066(6) 0.0056(6) -0.0082(6)
C9 0.0250(7) 0.0280(8) 0.0272(8) 0.0032(6) 0.0022(5) -0.0078(6)
C10 0.0285(7) 0.0357(9) 0.0260(8) 0.0037(6) 0.0051(6) -0.0095(6)
C11 0.0347(8) 0.0369(9) 0.0281(8) -0.0024(7) 0.0101(6) -0.0072(7)
C12 0.0369(8) 0.0278(8) 0.0315(8) -0.0028(6) 0.0085(6) -0.0030(6)
Cl1 0.0591(3) 0.0436(3) 0.0326(3) 0.00755(19) 0.01725(19) -0.0133(2)
Cl2 0.0659(3) 0.0297(3) 0.0504(3) 0.0143(2) 0.0228(2) -0.0043(2)
O1 0.0932(11) 0.0244(7) 0.0469(8) 0.0037(6) 0.0365(7) 0.0021(7)

loop_
_atom_type_symbol
_atom_type_description
_atom_type_scat_dispersion_real
_atom_type_scat_dispersion_imag
_atom_type_scat_source
C C 0.0181 0.0091 'International Tables Vol C Tables 4.2.6.8 and 6.1.1.4'
H H 0.0000 0.0000 'International Tables Vol C Tables 4.2.6.8 and 6.1.1.4'
Cl Cl 0.3639 0.7018 'International Tables Vol C Tables 4.2.6.8 and 6.1.1.4'
O O 0.0492 0.0322 'International Tables Vol C Tables 4.2.6.8 and 6.1.1.4'

loop_
_geom_angle_atom_site_label_1
_geom_angle_atom_site_label_2
_geom_angle_atom_site_label_3
_geom_angle
_geom_angle_site_symmetry_1
_geom_angle_site_symmetry_3
_geom_angle_publ_flag
C1 C1 C5 131.34(18) 2_765 . ?
C1 C1 C2 123.97(17) 2_765 . ?
C5 C1 C2 104.69(12) . . ?
O1 C2 C3 124.12(15) . . ?
O1 C2 C1 128.59(15) . . ?
C3 C2 C1 107.28(13) . . ?
C12 C3 C4 121.29(15) . . ?
C12 C3 C2 130.33(15) . . ?
C4 C3 C2 108.38(13) . . ?
C3 C4 C9 122.63(14) . . ?
C3 C4 C5 111.43(14) . . ?
C9 C4 C5 125.94(14) . . ?
C6 C5 C4 115.70(14) . . ?
C6 C5 C1 136.10(14) . . ?
C4 C5 C1 108.21(13) . . ?
C5 C6 C7 120.11(15) . . ?
C5 C6 H6 119.9 . . ?
C7 C6 H6 119.9 . . ?
C8 C7 C6 123.39(16) . . ?
C8 C7 H7 118.3 . . ?
C6 C7 H7 118.3 . . ?
C7 C8 C9 120.36(15) . . ?
C7 C8 Cl2 116.59(13) . . ?
C9 C8 Cl2 123.06(12) . . ?
C4 C9 C8 114.50(14) . . ?
C4 C9 C10 114.46(14) . . ?
C8 C9 C10 131.04(15) . . ?
C11 C10 C9 122.01(15) . . ?
C11 C10 Cl1 115.49(12) . . ?
C9 C10 Cl1 122.50(13) . . ?
C10 C11 C12 121.70(15) . . ?
C10 C11 H11 119.1 . . ?
C12 C11 H11 119.1 . . ?
C3 C12 C11 117.90(15) . . ?
C3 C12 H12 121.0 . . ?
C11 C12 H12 121.0 . . ?

loop_
_geom_bond_atom_site_label_1
_geom_bond_atom_site_label_2
_geom_bond_distance
_geom_bond_site_symmetry_2
_geom_bond_publ_flag
C1 C1 1.376(3) 2_765 ?
C1 C5 1.486(2) . ?
C1 C2 1.531(2) . ?
C2 O1 1.206(2) . ?
C2 C3 1.467(2) . ?
C3 C12 1.369(2) . ?
C3 C4 1.401(2) . ?
C4 C9 1.411(2) . ?
C4 C5 1.436(2) . ?
C5 C6 1.380(2) . ?
C6 C7 1.402(2) . ?
C6 H6 0.9300 . ?
C7 C8 1.371(2) . ?
C7 H7 0.9300 . ?
C8 C9 1.427(2) . ?
C8 Cl2 1.7266(17) . ?
C9 C10 1.433(2) . ?
C10 C11 1.379(2) . ?
C10 Cl1 1.7309(17) . ?
C11 C12 1.397(2) . ?
C11 H11 0.9300 . ?
C12 H12 0.9300 . ?
